data_4516389
loop_
_publ_author_name
'Gabriel, Catherine'
'Vangelis, Angelos A.'
'Raptopoulou, Catherine P.'
'Terzis, Aris'
'Psycharis, Vassilis'
'Zervou, Maria'
'Bertmer, Marko'
'Salifoglou, Athanasios'

_publ_section_title
;
 Structural--Spectrochemical Correlations of Variable Dimensionality
 Crystalline Metal--Organic Framework Materials in Hydrothermal Reactivity
 Patterns of Binary--Ternary Systems of Pb(II) with (a)Cyclic
 (Poly)carboxylate and Aromatic Chelator Ligands
;
_journal_issue 11
_journal_name_full 'Crystal Growth &amp; Design'
_journal_page_first 5310
_journal_paper_doi 10.1021/acs.cgd.5b00861
_journal_volume 15
_journal_year 2015
_chemical_formula_sum 'C20 H22 N2 O11 Pb'
_chemical_formula_weight 673.59
_space_group_IT_number 14
_space_group_name_Hall '-P 2yn'
_space_group_name_H-M_alt 'P 1 21/n 1'
_symmetry_cell_setting monoclinic
_symmetry_space_group_name_H-M 'P 1 21/n 1'
_atom_sites_solution_hydrogens geom
_atom_sites_solution_primary direct
_atom_sites_solution_secondary difmap
_audit_creation_method SHELXL-97
_cell_angle_alpha 90.0000(10)
_cell_angle_beta 105.0910(10)
_cell_angle_gamma 90.0000(10)
_cell_formula_units_Z 4
_cell_length_a 12.8713(3)
_cell_length_b 13.7355(4)
_cell_length_c 12.8720(4)
_cell_measurement_reflns_used 9294
_cell_measurement_temperature 180(2)
_cell_measurement_theta_max 27.50
_cell_measurement_theta_min 2.99
_cell_volume 2197.21(11)
_computing_cell_refinement 'CrystalClear, Rigaku MSC, 2005'
_computing_data_collection 'CrystalClear, Rigaku MSC, 2005'
_computing_data_reduction 'CrystalClear, Rigaku MSC, 2005'
_computing_molecular_graphics 'DIAMOND (Brandenburg, 2012)'
_computing_publication_material 'WinGX (Farrugia, 1999)'
_computing_structure_refinement 'SHELXL-97 (Sheldrick, 1997)'
_computing_structure_solution 'SHELXS-97 (Sheldrick, 1997)'
_diffrn_ambient_temperature 180(2)
_diffrn_measured_fraction_theta_full 0.927
_diffrn_measured_fraction_theta_max 0.930
_diffrn_measurement_device_type 'Rigaku R-AXIS SPIDER IPDS'
_diffrn_measurement_method '\q scans'
_diffrn_radiation_monochromator graphite
_diffrn_radiation_source 'fine-focus sealed tube'
_diffrn_radiation_type MoK\a
_diffrn_radiation_wavelength 0.71073
_diffrn_reflns_av_R_equivalents 0.0297
_diffrn_reflns_av_sigmaI/netI 0.0328
_diffrn_reflns_limit_h_max 15
_diffrn_reflns_limit_h_min -12
_diffrn_reflns_limit_k_max 16
_diffrn_reflns_limit_k_min -12
_diffrn_reflns_limit_l_max 15
_diffrn_reflns_limit_l_min -15
_diffrn_reflns_number 10022
_diffrn_reflns_theta_full 25.00
_diffrn_reflns_theta_max 26.00
_diffrn_reflns_theta_min 3.00
_exptl_absorpt_coefficient_mu 7.744
_exptl_absorpt_correction_T_max 1.000
_exptl_absorpt_correction_T_min 0.405
_exptl_absorpt_correction_type empirical
_exptl_absorpt_process_details 'CrystalClear, Rigaku MSC, 2005'
_exptl_crystal_colour colorless
_exptl_crystal_density_diffrn 2.036
_exptl_crystal_density_method 'not measured'
_exptl_crystal_description parallelepiped
_exptl_crystal_F_000 1304
_exptl_crystal_size_max 0.35
_exptl_crystal_size_mid 0.27
_exptl_crystal_size_min 0.21
_refine_diff_density_max 0.768
_refine_diff_density_min -0.625
_refine_diff_density_rms 0.109
_refine_ls_extinction_method none
_refine_ls_goodness_of_fit_ref 1.080
_refine_ls_hydrogen_treatment refall
_refine_ls_matrix_type full
_refine_ls_number_parameters 395
_refine_ls_number_reflns 4009
_refine_ls_number_restraints 0
_refine_ls_restrained_S_all 1.080
_refine_ls_R_factor_all 0.0299
_refine_ls_R_factor_gt 0.0238
_refine_ls_shift/su_max 0.000
_refine_ls_shift/su_mean 0.000
_refine_ls_structure_factor_coef Fsqd
_refine_ls_weighting_details 'calc w=1/[\s^2^(Fo^2^)+(0.0000P)^2^+4.9773P] where P=(Fo^2^+2Fc^2^)/3'
_refine_ls_weighting_scheme calc
_refine_ls_wR_factor_gt 0.0432
_refine_ls_wR_factor_ref 0.0452
_reflns_number_gt 3578
_reflns_number_total 4009
_reflns_threshold_expression >2sigma(I)
_cod_data_source_file cg5b00861_si_005.cif
_cod_data_source_block salpb261
_cod_original_sg_symbol_H-M P2(1)/n
_cod_database_code 4516389

loop_
_symmetry_equiv_pos_as_xyz
'x, y, z'
'-x+1/2, y+1/2, -z+1/2'
'-x, -y, -z'
'x-1/2, -y-1/2, z-1/2'

loop_
_atom_site_label
_atom_site_type_symbol
_atom_site_fract_x
_atom_site_fract_y
_atom_site_fract_z
_atom_site_U_iso_or_equiv
_atom_site_adp_type
_atom_site_occupancy
_atom_site_symmetry_multiplicity
_atom_site_calc_flag
Pb Pb 0.083303(12) 0.234873(11) 0.799061(11) 0.01815(5) Uani 1 1 d
O21 O 0.0520(2) 0.3133(2) 0.9765(2) 0.0232(6) Uani 1 1 d
O22 O 0.1044(2) 0.4123(2) 0.86522(19) 0.0193(6) Uani 1 1 d
O23 O 0.2670(3) 0.4428(3) 1.1094(2) 0.0289(8) Uani 1 1 d
O24 O 0.2502(2) 0.4086(2) 1.2736(2) 0.0241(7) Uani 1 1 d
O31 O 0.1335(2) 0.0853(2) 0.6726(2) 0.0306(8) Uani 1 1 d
O32 O -0.0362(2) 0.1018(2) 0.6723(2) 0.0188(6) Uani 1 1 d
O33 O 0.2022(2) -0.1964(2) 0.7226(2) 0.0293(7) Uani 1 1 d
O34 O 0.0463(3) -0.1358(3) 0.7395(3) 0.0327(8) Uani 1 1 d
N1 N 0.0459(3) 0.3130(2) 0.6154(2) 0.0204(8) Uani 1 1 d
N2 N -0.1042(3) 0.3029(2) 0.7333(2) 0.0198(7) Uani 1 1 d
C1 C 0.1174(4) 0.3144(3) 0.5578(3) 0.0291(10) Uani 1 1 d
C2 C 0.0944(4) 0.3515(4) 0.4530(4) 0.0329(11) Uani 1 1 d
C3 C -0.0059(4) 0.3866(4) 0.4077(4) 0.0330(12) Uani 1 1 d
C4 C -0.0840(4) 0.3873(3) 0.4666(3) 0.0272(10) Uani 1 1 d
C5 C -0.1902(4) 0.4269(4) 0.4257(4) 0.0336(12) Uani 1 1 d
C6 C -0.2630(4) 0.4235(3) 0.4838(4) 0.0322(11) Uani 1 1 d
C7 C -0.2364(3) 0.3812(3) 0.5892(3) 0.0245(10) Uani 1 1 d
C8 C -0.3119(4) 0.3751(3) 0.6519(4) 0.0317(11) Uani 1 1 d
C9 C -0.2820(3) 0.3341(3) 0.7510(4) 0.0288(10) Uani 1 1 d
C10 C -0.1768(4) 0.2991(3) 0.7893(3) 0.0246(10) Uani 1 1 d
C11 C -0.1327(3) 0.3436(3) 0.6333(3) 0.0219(9) Uani 1 1 d
C12 C -0.0543(3) 0.3477(3) 0.5712(3) 0.0216(9) Uani 1 1 d
C21 C 0.0743(3) 0.3966(3) 0.9501(3) 0.0138(8) Uani 1 1 d
C22 C 0.0598(3) 0.4835(3) 1.0188(3) 0.0145(8) Uani 1 1 d
C23 C 0.0940(3) 0.4561(3) 1.1385(3) 0.0176(9) Uani 1 1 d
C24 C 0.2114(3) 0.4327(3) 1.1810(3) 0.0174(8) Uani 1 1 d
C31 C 0.0371(3) 0.0594(3) 0.6408(3) 0.0173(8) Uani 1 1 d
C32 C 0.0078(3) -0.0222(3) 0.5574(3) 0.0145(8) Uani 1 1 d
C33 C 0.0966(4) -0.1008(3) 0.5789(3) 0.0182(9) Uani 1 1 d
C34 C 0.1218(3) -0.1485(3) 0.6876(3) 0.0189(9) Uani 1 1 d
OW1 O 0.0884(3) -0.2389(3) 0.9174(3) 0.0314(8) Uani 1 1 d
OW2 O -0.0378(3) 0.1050(3) 0.9042(3) 0.0416(9) Uani 1 1 d
OW3 O 0.1648(3) -0.3996(3) 0.8452(3) 0.0367(8) Uani 1 1 d
HO23 H 0.326(5) 0.423(4) 1.133(5) 0.06(2) Uiso 1 1 d
HO34 H 0.060(5) -0.162(5) 0.783(5) 0.06(2) Uiso 1 1 d
HW1A H 0.053(5) -0.248(4) 0.945(4) 0.04(2) Uiso 1 1 d
HW1B H 0.124(6) -0.294(6) 0.898(5) 0.10(3) Uiso 1 1 d
HW2A H -0.051(5) 0.092(4) 0.957(5) 0.05(2) Uiso 1 1 d
HW2B H -0.094(6) 0.092(6) 0.862(6) 0.11(3) Uiso 1 1 d
HW3A H 0.229(5) -0.408(5) 0.853(4) 0.06(2) Uiso 1 1 d
HW3B H 0.149(4) -0.469(4) 0.853(4) 0.050(16) Uiso 1 1 d
H1 H 0.188(4) 0.291(3) 0.588(3) 0.030(12) Uiso 1 1 d
H2 H 0.141(4) 0.351(4) 0.415(4) 0.046(16) Uiso 1 1 d
H3 H -0.021(4) 0.413(3) 0.346(4) 0.036(14) Uiso 1 1 d
H5 H -0.205(4) 0.452(3) 0.361(4) 0.036(14) Uiso 1 1 d
H6 H -0.336(3) 0.454(3) 0.456(3) 0.025(12) Uiso 1 1 d
H8 H -0.380(4) 0.402(3) 0.617(4) 0.036(13) Uiso 1 1 d
H9 H -0.336(5) 0.324(4) 0.792(4) 0.059(17) Uiso 1 1 d
H10 H -0.157(3) 0.272(3) 0.855(3) 0.017(11) Uiso 1 1 d
H22 H 0.103(3) 0.536(3) 1.007(3) 0.012(10) Uiso 1 1 d
H23A H 0.055(4) 0.402(4) 1.151(3) 0.031(13) Uiso 1 1 d
H23B H 0.079(3) 0.508(3) 1.182(3) 0.020(11) Uiso 1 1 d
H32 H -0.054(3) -0.055(3) 0.561(3) 0.015(10) Uiso 1 1 d
H33A H 0.157(4) -0.076(3) 0.569(3) 0.029(13) Uiso 1 1 d
H33B H 0.081(4) -0.161(4) 0.526(4) 0.044(14) Uiso 1 1 d

loop_
_atom_site_aniso_label
_atom_site_aniso_U_11
_atom_site_aniso_U_22
_atom_site_aniso_U_33
_atom_site_aniso_U_23
_atom_site_aniso_U_13
_atom_site_aniso_U_12
Pb 0.01730(8) 0.01892(8) 0.01642(7) -0.00569(6) 0.00117(5) 0.00298(7)
O21 0.0287(17) 0.0192(16) 0.0251(15) -0.0018(12) 0.0132(13) 0.0000(13)
O22 0.0211(15) 0.0225(16) 0.0162(13) -0.0032(11) 0.0081(11) 0.0014(12)
O23 0.0136(16) 0.052(2) 0.0211(15) 0.0080(14) 0.0045(13) 0.0112(16)
O24 0.0203(16) 0.0329(17) 0.0175(14) 0.0069(12) 0.0019(12) 0.0050(13)
O31 0.0129(16) 0.041(2) 0.0365(17) -0.0226(14) 0.0031(13) -0.0038(14)
O32 0.0111(14) 0.0242(16) 0.0217(14) -0.0095(11) 0.0051(11) -0.0018(12)
O33 0.0238(17) 0.0349(18) 0.0283(16) 0.0136(13) 0.0052(13) 0.0082(14)
O34 0.034(2) 0.043(2) 0.0252(18) 0.0137(16) 0.0152(15) 0.0135(16)
N1 0.0176(18) 0.0209(19) 0.0217(17) -0.0044(14) 0.0030(14) -0.0013(15)
N2 0.0194(18) 0.0161(17) 0.0240(17) -0.0052(13) 0.0060(14) -0.0021(15)
C1 0.026(3) 0.035(3) 0.027(2) -0.0055(19) 0.007(2) 0.003(2)
C2 0.034(3) 0.037(3) 0.031(2) -0.004(2) 0.014(2) -0.004(2)
C3 0.043(3) 0.035(3) 0.020(2) -0.0015(19) 0.005(2) -0.003(2)
C4 0.034(3) 0.022(2) 0.022(2) -0.0021(17) -0.0004(19) -0.004(2)
C5 0.037(3) 0.034(3) 0.022(2) 0.001(2) -0.007(2) 0.002(2)
C6 0.026(3) 0.033(3) 0.029(2) -0.004(2) -0.010(2) 0.004(2)
C7 0.019(2) 0.019(2) 0.031(2) -0.0048(17) -0.0006(18) -0.0053(18)
C8 0.022(3) 0.026(3) 0.041(3) -0.011(2) -0.001(2) 0.001(2)
C9 0.014(2) 0.031(3) 0.044(3) -0.004(2) 0.012(2) -0.005(2)
C10 0.023(2) 0.023(2) 0.028(2) -0.0035(18) 0.0074(19) -0.0014(19)
C11 0.019(2) 0.021(2) 0.022(2) -0.0094(16) 0.0014(17) -0.0030(18)
C12 0.023(2) 0.018(2) 0.022(2) -0.0071(16) 0.0010(17) -0.0033(18)
C21 0.0072(18) 0.017(2) 0.0166(18) -0.0013(15) 0.0026(15) 0.0039(16)
C22 0.013(2) 0.016(2) 0.0133(18) -0.0001(15) 0.0026(15) 0.0031(17)
C23 0.016(2) 0.024(2) 0.0129(19) -0.0008(16) 0.0038(16) 0.0013(19)
C24 0.017(2) 0.014(2) 0.021(2) -0.0029(15) 0.0037(17) 0.0004(17)
C31 0.020(2) 0.017(2) 0.0146(18) 0.0005(15) 0.0027(16) 0.0013(18)
C32 0.013(2) 0.019(2) 0.0111(18) -0.0014(15) 0.0017(15) -0.0028(17)
C33 0.020(2) 0.017(2) 0.0177(19) 0.0003(16) 0.0057(17) 0.0049(19)
C34 0.021(2) 0.015(2) 0.0189(19) -0.0007(16) 0.0027(17) -0.0045(18)
OW1 0.040(2) 0.029(2) 0.0287(17) 0.0064(14) 0.0156(16) -0.0002(17)
OW2 0.030(2) 0.056(3) 0.035(2) -0.0084(18) 0.0011(18) -0.0074(18)
OW3 0.029(2) 0.027(2) 0.064(2) 0.0101(16) 0.0281(18) 0.0022(17)

loop_
_atom_type_symbol
_atom_type_description
_atom_type_scat_dispersion_real
_atom_type_scat_dispersion_imag
_atom_type_scat_source
C C 0.0033 0.0016 'International Tables Vol C Tables 4.2.6.8 and 6.1.1.4'
H H 0.0000 0.0000 'International Tables Vol C Tables 4.2.6.8 and 6.1.1.4'
O O 0.0106 0.0060 'International Tables Vol C Tables 4.2.6.8 and 6.1.1.4'
Pb Pb -3.3944 10.1111 'International Tables Vol C Tables 4.2.6.8 and 6.1.1.4'
N N 0.0061 0.0033 'International Tables Vol C Tables 4.2.6.8 and 6.1.1.4'

loop_
_geom_angle_atom_site_label_1
_geom_angle_atom_site_label_2
_geom_angle_atom_site_label_3
_geom_angle
_geom_angle_site_symmetry_1
_geom_angle_site_symmetry_3
N2 Pb N1 66.16(11) . .
N2 Pb O22 76.66(9) . .
N1 Pb O22 83.40(9) . .
N2 Pb O21 77.97(9) . .
N1 Pb O21 126.83(10) . .
O22 Pb O21 49.91(8) . .
N2 Pb O32 72.44(9) . .
N1 Pb O32 77.24(9) . .
O22 Pb O32 148.13(8) . .
O21 Pb O32 127.98(8) . .
C21 O21 Pb 92.4(2) . .
C21 O22 Pb 95.5(2) . .
C24 O23 HO23 110(4) . .
C31 O32 Pb 98.8(2) . .
C34 O34 HO34 107(6) . .
C1 N1 C12 119.0(4) . .
C1 N1 Pb 122.6(3) . .
C12 N1 Pb 118.1(3) . .
C10 N2 C11 118.4(4) . .
C10 N2 Pb 123.7(3) . .
C11 N2 Pb 117.9(3) . .
N1 C1 C2 122.8(4) . .
N1 C1 H1 120(3) . .
C2 C1 H1 117(3) . .
C3 C2 C1 118.8(5) . .
C3 C2 H2 119(3) . .
C1 C2 H2 122(3) . .
C2 C3 C4 120.2(4) . .
C2 C3 H3 121(3) . .
C4 C3 H3 119(3) . .
C3 C4 C12 117.2(4) . .
C3 C4 C5 123.3(4) . .
C12 C4 C5 119.4(4) . .
C6 C5 C4 121.2(4) . .
C6 C5 H5 122(3) . .
C4 C5 H5 117(3) . .
C5 C6 C7 120.8(4) . .
C5 C6 H6 121(2) . .
C7 C6 H6 119(2) . .
C11 C7 C8 117.9(4) . .
C11 C7 C6 119.9(4) . .
C8 C7 C6 122.2(4) . .
C9 C8 C7 119.4(4) . .
C9 C8 H8 127(3) . .
C7 C8 H8 113(3) . .
C8 C9 C10 119.0(4) . .
C8 C9 H9 120(3) . .
C10 C9 H9 121(3) . .
N2 C10 C9 123.5(4) . .
N2 C10 H10 118(3) . .
C9 C10 H10 119(3) . .
N2 C11 C7 121.8(4) . .
N2 C11 C12 118.9(4) . .
C7 C11 C12 119.3(4) . .
N1 C12 C4 121.9(4) . .
N1 C12 C11 118.7(4) . .
C4 C12 C11 119.3(4) . .
O21 C21 O22 122.2(3) . .
O21 C21 C22 119.2(3) . .
O22 C21 C22 118.5(3) . .
C21 C22 C23 110.1(3) . .
C21 C22 C22 107.9(4) . 3_567
C23 C22 C22 112.7(4) . 3_567
C21 C22 H22 109(2) . .
C23 C22 H22 109(2) . .
C22 C22 H22 108(2) 3_567 .
C24 C23 C22 114.6(3) . .
C24 C23 H23A 107(3) . .
C22 C23 H23A 110(3) . .
C24 C23 H23B 106(2) . .
C22 C23 H23B 111(2) . .
H23A C23 H23B 107(4) . .
O24 C24 O23 124.0(4) . .
O24 C24 C23 122.3(4) . .
O23 C24 C23 113.7(3) . .
O31 C31 O32 121.6(4) . .
O31 C31 C32 118.7(4) . .
O32 C31 C32 119.7(4) . .
C31 C32 C33 110.5(3) . .
C31 C32 C32 108.9(4) . 3_556
C33 C32 C32 110.4(4) . 3_556
C31 C32 H32 112(2) . .
C33 C32 H32 105(3) . .
C32 C32 H32 110(2) 3_556 .
C34 C33 C32 116.2(3) . .
C34 C33 H33A 109(3) . .
C32 C33 H33A 110(3) . .
C34 C33 H33B 103(3) . .
C32 C33 H33B 115(3) . .
H33A C33 H33B 103(4) . .
O33 C34 O34 123.5(4) . .
O33 C34 C33 122.7(4) . .
O34 C34 C33 113.8(4) . .
HW1A OW1 HW1B 116(7) . .
HW2A OW2 HW2B 101(7) . .
HW3A OW3 HW3B 95(5) . .

loop_
_geom_bond_atom_site_label_1
_geom_bond_atom_site_label_2
_geom_bond_distance
_geom_bond_site_symmetry_2
Pb N2 2.520(3) .
Pb N1 2.526(3) .
Pb O22 2.572(3) .
Pb O21 2.648(3) .
Pb O32 2.657(3) .
O21 C21 1.249(5) .
O22 C21 1.269(4) .
O23 C24 1.312(5) .
O23 HO23 0.79(6) .
O24 C24 1.213(4) .
O31 C31 1.253(5) .
O32 C31 1.262(5) .
O33 C34 1.210(5) .
O34 C34 1.326(5) .
O34 HO34 0.65(6) .
N1 C1 1.324(6) .
N1 C12 1.354(5) .
N2 C10 1.321(5) .
N2 C11 1.363(5) .
C1 C2 1.399(6) .
C1 H1 0.94(5) .
C2 C3 1.359(7) .
C2 H2 0.87(5) .
C3 C4 1.408(7) .
C3 H3 0.85(5) .
C4 C12 1.409(5) .
C4 C5 1.438(7) .
C5 C6 1.343(7) .
C5 H5 0.88(4) .
C6 C7 1.433(6) .
C6 H6 1.00(4) .
C7 C11 1.406(6) .
C7 C8 1.417(7) .
C8 C9 1.355(7) .
C8 H8 0.95(5) .
C9 C10 1.399(6) .
C9 H9 0.99(6) .
C10 H10 0.90(4) .
C11 C12 1.443(6) .
C21 C22 1.526(5) .
C22 C23 1.534(5) .
C22 C22 1.557(7) 3_567
C22 H22 0.95(4) .
C23 C24 1.502(5) .
C23 H23A 0.93(5) .
C23 H23B 0.95(4) .
C31 C32 1.531(5) .
C32 C33 1.544(5) .
C32 C32 1.563(7) 3_556
C32 H32 0.92(4) .
C33 C34 1.502(5) .
C33 H33A 0.89(5) .
C33 H33B 1.06(5) .
OW1 HW1A 0.65(6) .
OW1 HW1B 0.95(8) .
OW2 HW2A 0.76(6) .
OW2 HW2B 0.80(8) .
OW3 HW3A 0.81(6) .
OW3 HW3B 0.99(6) .
